data_2009677
loop_
_publ_author_name
'Tahirov, T.H.'
'Lu, T.-H.'
'Shu, K.'
'Chung, C.-S.'

_publ_section_title
;
 A copper(II) complex of the deprotonated anion of
 (2<i>R</i>,10<i>R</i>)-<i>N</i>,<i>N</i>'-dialanylpropylenediamine
;
_journal_issue 5
_journal_name_full 'Acta Crystallographica Section C'
_journal_page_first 710
_journal_page_last 712
_journal_paper_doi 10.1107/S0108270193010480
_journal_volume 50
_journal_year 1994
_chemical_formula_moiety '[Cu (C9 H18 N4 O2 ) (H2 O ) ] , 2H2 O'
_chemical_formula_sum 'C9 H24 Cu N4 O5'
_chemical_formula_weight 331.86
_symmetry_cell_setting orthorhombic
_symmetry_space_group_name_Hall 'P 2ac 2ac'
_symmetry_space_group_name_H-M 'P 21 2 21'
_atom_type_scat_source IntTabIV
_cell_angle_alpha 90
_cell_angle_beta 90
_cell_angle_gamma 90
_cell_formula_units_Z 4
_cell_length_a 7.656(3)
_cell_length_b 12.020(2)
_cell_length_c 15.8900(10)
_cell_measurement_reflns_used 25
_cell_measurement_temperature 298(3)
_cell_measurement_theta_max 15.2
_cell_measurement_theta_min 6.33
_cell_volume 1462.3(6)
_diffrn_measurement_device 'Nonius CAD-4'
_diffrn_measurement_method \q/2\q
_diffrn_radiation_type MoK\a
_diffrn_radiation_wavelength 0.7093
_diffrn_reflns_limit_h_max 10
_diffrn_reflns_limit_h_min 0
_diffrn_reflns_limit_k_max 16
_diffrn_reflns_limit_k_min 0
_diffrn_reflns_limit_l_max 22
_diffrn_reflns_limit_l_min 0
_diffrn_reflns_number 2428
_diffrn_reflns_theta_max 29.9
_diffrn_standards_decay_% +-0.5
_diffrn_standards_interval_time 60
_diffrn_standards_number 3
_exptl_absorpt_coefficient_mu 1.52
_exptl_absorpt_correction_T_max 0.9984
_exptl_absorpt_correction_T_min 0.9161
_exptl_absorpt_correction_type 'empirical (North, Phillips & Mathews, 1968)'
_exptl_crystal_colour 'reddish violet'
_exptl_crystal_density_diffrn 1.507
_exptl_crystal_description 'hexagonal plate'
_exptl_crystal_size_max 0.34
_exptl_crystal_size_mid 0.31
_exptl_crystal_size_min 0.25
_refine_diff_density_max 0.58
_refine_diff_density_min -0.36
_refine_ls_extinction_coef '0.48(2) (length in mm)'
_refine_ls_extinction_method 'Zachariasen (1967)'
_refine_ls_goodness_of_fit_obs 0.74
_refine_ls_hydrogen_treatment noref
_refine_ls_number_parameters 191
_refine_ls_number_reflns 1615
_refine_ls_R_factor_obs 0.043
_refine_ls_shift/esd_max 0.133
_refine_ls_structure_factor_coef F
_refine_ls_weighting_scheme unit
_refine_ls_wR_factor_obs 0.047
_reflns_number_observed 1615
_reflns_number_total 2428
_reflns_observed_criterion I>=2.5\s(I)
_cod_data_source_file as1062.cif
_cod_data_source_block as1062_structure_1_of_1
_cod_original_formula_sum 'C9 H24 Cu1 N4 O5'
_cod_database_code 2009677

loop_
_atom_site_label
_atom_site_fract_x
_atom_site_fract_y
_atom_site_fract_z
_atom_site_occupancy
Cu 0.67671(11) 0.24621(9) 0.23119(4) 1.0
O(1) 0.6742(10) 0.5579(4) 0.3253(4) 1.0
O(2) 0.7507(8) -0.0618(4) 0.3243(4) 1.0
O(W1) 0.9884(7) 0.2475(6) 0.1890(3) 1.0
O(W2) 0.6861(12) -0.1365(5) 0.4856(4) 1.0
O(W3) 0.632(3) -0.3737(11) 0.4831(11) 0.6
O(W3') 0.784(3) -0.3511(15) 0.4749(14) 0.4
N(1) 0.6105(15) 0.3684(6) 0.1511(5) 1.0
N(2) 0.6924(11) 0.3675(5) 0.3119(5) 1.0
N(3) 0.6955(12) 0.1264(5) 0.3130(5) 1.0
N(4) 0.6439(13) 0.1170(5) 0.1521(4) 1.0
C(1) 0.7304(17) 0.5584(8) 0.1434(7) 1.0
C(2) 0.6182(10) 0.4781(6) 0.1896(5) 1.0
C(3) 0.6653(11) 0.4686(6) 0.2830(5) 1.0
C(4) 0.7244(17) 0.3542(8) 0.4016(6) 1.0
C(5) 0.8080(18) 0.2530(14) .4253(6) 0.6
C(5') 0.626(2) 0.254(2) 0.4347(9) 0.4
C(6) 0.6953(19) 0.1395(7) 0.4058(6) 1.0
C(7) 0.7248(11) 0.0271(6) 0.2834(5) 1.0
C(8) 0.7423(10) 0.0225(5) 0.1871(4) 1.0
C(9) 0.6847(16) -0.0883(6) 0.1496(5) 1.0
H(W11) 1.070 .302 .194 1.0
H(W12) 1.077 .198 .192 1.0
H(W21) .728 -.104 .432 1.0
H(W22) .651 -.222 .478 1.0
H(N11) .480 .356 .129 1.0
H(N12) .690 .369 .098 1.0
H(N41) .693 .138 .093 1.0
H(N42) .516 .097 .147 1.0
H(1) .768 .637 .174 1.0
H(2) .710 .585 .089 1.0
H(3) .846 .518 .141 1.0
H(4) .491 .510 .187 1.0
H(5) .874 .034 .172 1.0
H(6) .702 -.111 .083 1.0
H(7) .750 -.149 .179 1.0
H(8) .569 -.119 .166 1.0

loop_
_geom_angle_atom_site_label_1
_geom_angle_atom_site_label_2
_geom_angle_atom_site_label_3
_geom_angle
_geom_angle_publ_flag
O(W1) Cu N(1) 93.8(4) yes
O(W1) Cu N(2) 96.6(3) yes
O(W1) Cu N(3) 96.6(3) yes
O(W1) Cu N(4) 87.5(3) yes
N(1) Cu N(2) 83.4(3) yes
N(1) Cu N(3) 169.6(4) yes
N(1) Cu N(4) 97.9(3) yes
N(2) Cu N(3) 96.3(3) yes
N(2) Cu N(4) 175.7(4) yes
N(3) Cu N(4) 81.7(3) yes
Cu N(1) C(2) 112.7(5) yes
Cu N(2) C(3) 116.9(6) yes
Cu N(2) C(4) 125.0(5) yes
C(3) N(2) C(4) 118.1(7) yes
Cu N(3) C(6) 125.9(5) yes
Cu N(3) C(7) 116.7(6) yes
C(6) N(3) C(7) 117.2(7) yes
Cu N(4) C(8) 107.2(5) yes
N(1) C(2) C(1) 113.9(7) yes
N(1) C(2) C(3) 110.4(6) yes
C(1) C(2) C(3) 113.0(7) yes
O(1) C(3) N(2) 126.0(8) yes
O(1) C(3) C(2) 117.6(6) yes
N(2) C(3) C(2) 116.4(7) yes
N(2) C(4) C(5) 115.4(8) yes
N(2) C(4) C(5') 110.2(9) yes
C(4) C(5) C(6) 115.0(10) yes
C(4) C(5') C(6) 116.0(10) yes
N(3) C(6) C(5) 106.0(8) yes
N(3) C(6) C(5') 113.0(8) yes
O(2) C(7) N(3) 127.9(7) yes
O(2) C(7) C(8) 117.9(6) yes
N(3) C(7) C(8) 114.0(6) yes
N(4) C(8) C(7) 107.7(6) yes
N(4) C(8) C(9) 112.2(7) yes
C(7) C(8) C(9) 113.3(6) yes

loop_
_geom_bond_atom_site_label_1
_geom_bond_atom_site_label_2
_geom_bond_distance
_geom_bond_publ_flag
Cu O(W1) 2.479(5) yes
Cu N(1) 2.008(8) yes
Cu N(2) 1.946(7) yes
Cu N(3) 1.945(7) yes
Cu N(4) 2.014(7) yes
O(1) C(3) 1.269(9) yes
O(2) C(7) 1.267(9) yes
N(1) C(2) 1.460(10) yes
N(2) C(3) 1.315(9) yes
N(2) C(4) 1.460(10) yes
N(3) C(6) 1.480(10) yes
N(3) C(7) 1.303(9) yes
N(4) C(8) 1.470(10) yes
C(1) C(2) 1.490(10) yes
C(2) C(3) 1.530(10) yes
C(4) C(5) 1.43(2) yes
C(4) C(5') 1.51(3) yes
C(5) C(6) 1.64(2) yes
C(5') C(6) 1.55(3) yes
C(7) C(8) 1.540(10) yes
C(8) C(9) 1.520(10) yes
